data_1561599
loop_
_publ_author_name
'Wang, Mo'
'Sun, Wenlong'
'Pang, Haijun'
'Ma, Huiyuan'
'Yu, Jia'
'Zhang, Zhuanfang'
'Niu, Ying'
'Yin, Mingming'

_publ_section_title
;
 Tuning the microstructures of decavanadate-based supramolecular hybrids
 via regularly changing the spacers of bis(triazole) ligands
;
_journal_name_full 'Journal of Solid State Chemistry'
_journal_page_first 175
_journal_page_last 182
_journal_paper_doi 10.1016/j.jssc.2015.12.033
_journal_volume 235
_journal_year 2016
_chemical_formula_sum 'C28 H62 N24 O38 V10 Zn2'
_chemical_formula_weight 1983.16
_space_group_IT_number 2
_space_group_name_Hall '-P 1'
_space_group_name_H-M_alt 'P -1'
_symmetry_cell_setting triclinic
_symmetry_space_group_name_H-M 'P -1'
_atom_sites_solution_hydrogens geom
_atom_sites_solution_primary direct
_atom_sites_solution_secondary difmap
_audit_creation_method SHELXL-97
_cell_angle_alpha 78.366(5)
_cell_angle_beta 81.200(5)
_cell_angle_gamma 78.845(5)
_cell_formula_units_Z 1
_cell_length_a 9.951(5)
_cell_length_b 10.817(5)
_cell_length_c 15.729(5)
_cell_measurement_reflns_used 7171
_cell_measurement_temperature 296(2)
_cell_measurement_theta_max 28.36
_cell_measurement_theta_min 2.35
_cell_volume 1615.5(12)
_computing_cell_refinement 'Bruker SMART'
_computing_data_collection 'Bruker SMART'
_computing_data_reduction 'Bruker SAINT'
_computing_molecular_graphics 'Bruker SHELXTL'
_computing_publication_material 'Bruker SHELXTL'
_computing_structure_refinement 'SHELXL-97 (Sheldrick, 1997)'
_computing_structure_solution 'SHELXS-97 (Sheldrick, 1990)'
_diffrn_ambient_temperature 296(2)
_diffrn_measured_fraction_theta_full 0.986
_diffrn_measured_fraction_theta_max 0.986
_diffrn_measurement_device_type 'CCD area detector'
_diffrn_measurement_method 'phi and omega scans'
_diffrn_radiation_monochromator graphite
_diffrn_radiation_source 'fine-focus sealed tube'
_diffrn_radiation_type MoK\a
_diffrn_radiation_wavelength 0.71069
_diffrn_reflns_av_R_equivalents 0.0119
_diffrn_reflns_av_sigmaI/netI 0.0189
_diffrn_reflns_limit_h_max 11
_diffrn_reflns_limit_h_min -11
_diffrn_reflns_limit_k_max 12
_diffrn_reflns_limit_k_min -9
_diffrn_reflns_limit_l_max 18
_diffrn_reflns_limit_l_min -18
_diffrn_reflns_number 10443
_diffrn_reflns_theta_full 25.25
_diffrn_reflns_theta_max 25.25
_diffrn_reflns_theta_min 2.35
_exptl_absorpt_coefficient_mu 2.214
_exptl_absorpt_correction_T_max 0.492
_exptl_absorpt_correction_T_min 0.469
_exptl_absorpt_correction_type multi-scan
_exptl_absorpt_process_details '(SADABS; Sheldrick, 2003)'
_exptl_crystal_colour yellow
_exptl_crystal_density_method 'not measured'
_exptl_crystal_description block
_exptl_crystal_F_000 970
_exptl_crystal_size_max 0.36
_exptl_crystal_size_mid 0.36
_exptl_crystal_size_min 0.32
_refine_diff_density_max 2.561
_refine_diff_density_min -0.771
_refine_diff_density_rms 0.134
_refine_ls_extinction_method none
_refine_ls_goodness_of_fit_ref 1.172
_refine_ls_hydrogen_treatment refall
_refine_ls_matrix_type full
_refine_ls_number_parameters 463
_refine_ls_number_reflns 5753
_refine_ls_number_restraints 119
_refine_ls_restrained_S_all 1.191
_refine_ls_R_factor_all 0.0477
_refine_ls_R_factor_gt 0.0429
_refine_ls_shift/su_max 0.001
_refine_ls_shift/su_mean 0.000
_refine_ls_structure_factor_coef Fsqd
_refine_ls_weighting_details 'calc w=1/[\s^2^(Fo^2^)+(0.1400P)^2^+0.0000P] where P=(Fo^2^+2Fc^2^)/3'
_refine_ls_weighting_scheme calc
_refine_ls_wR_factor_gt 0.1770
_refine_ls_wR_factor_ref 0.1827
_reflns_number_gt 5113
_reflns_number_total 5836
_reflns_threshold_expression >2sigma(I)
_cod_data_source_file JSSC-2016-235-175.cif
_cod_data_source_block 2
_cod_depositor_comments
;
The following automatic conversions were performed:

data item '_symmetry_cell_setting' value 'Triclinic' was changed to
'triclinic' in accordance with the built-in table derived from the
CIF Core dictionary named 'cif_core.dic' version 2.4.5 last updated
on 2014-11-21.

Automatic conversion script
Id: cif_fix_values 8369 2020-08-20 11:38:08Z andrius 
;
_cod_original_sg_symbol_H-M 'P-1   '
_cod_database_code 1561599

loop_
_symmetry_equiv_pos_as_xyz
'x, y, z'
'-x, -y, -z'

loop_
_atom_site_label
_atom_site_type_symbol
_atom_site_fract_x
_atom_site_fract_y
_atom_site_fract_z
_atom_site_U_iso_or_equiv
_atom_site_adp_type
_atom_site_occupancy
_atom_site_symmetry_multiplicity
_atom_site_calc_flag
_atom_site_refinement_flags
_atom_site_disorder_assembly
_atom_site_disorder_group
Zn1 Zn 0.5000 -0.5000 0.5000 0.0223(2) Uani 1 2 d S . .
Zn2 Zn 0.0000 -1.0000 1.0000 0.0212(2) Uani 1 2 d S . .
V1 V 0.26604(7) -0.63305(6) 0.92272(4) 0.0167(2) Uani 1 1 d . . .
V2 V 0.43520(7) -0.31802(7) 1.16013(4) 0.0173(2) Uani 1 1 d . . .
V3 V 0.43052(7) -0.39546(6) 0.83744(4) 0.0143(2) Uani 1 1 d . . .
V4 V 0.50145(7) -0.24349(6) 0.96062(4) 0.0153(2) Uani 1 1 d . . .
V5 V 0.33848(6) -0.47323(6) 1.04319(4) 0.0130(2) Uani 1 1 d . . .
O1W O -0.2025(3) -1.0162(3) 0.9661(2) 0.0282(7) Uani 1 1 d . . .
O1 O 0.4749(3) -0.4904(3) 1.22470(17) 0.0193(6) Uani 1 1 d . . .
O2W O 0.6763(3) -0.2388(3) 0.98984(18) 0.0178(6) Uani 1 1 d . . .
O2 O 0.4601(3) -0.5657(3) 0.94620(16) 0.0148(6) Uani 1 1 d . . .
O3 O 0.3468(3) -0.3276(3) 0.95001(17) 0.0147(6) Uani 1 1 d . . .
O3W O 0.3960(3) -0.5229(4) 0.39938(19) 0.0332(8) Uani 1 1 d . . .
O4 O 0.5899(3) -0.3680(3) 0.88333(17) 0.0158(6) Uani 1 1 d . . .
O4W O -0.2098(4) -0.3236(4) 0.5423(3) 0.0588(12) Uani 1 1 d . . .
O5 O 0.2805(3) -0.3880(3) 1.12459(18) 0.0177(6) Uani 1 1 d . . .
O5W O -0.2348(5) -0.0830(5) 0.4481(3) 0.0704(14) Uani 1 1 d . . .
O6 O 0.2603(3) -0.4627(3) 0.84741(18) 0.0178(6) Uani 1 1 d . . .
O6W O -0.0805(3) -0.8066(3) 1.0165(2) 0.0283(7) Uani 1 1 d . . .
O7 O 0.2025(3) -0.5228(3) 1.01797(18) 0.0191(6) Uani 1 1 d . . .
O8 O 0.3477(3) -0.2473(3) 1.2361(2) 0.0269(7) Uani 1 1 d . . .
O9 O 0.6128(3) -0.3007(3) 1.16282(18) 0.0207(6) Uani 1 1 d . . .
O10 O 0.4114(3) -0.1951(3) 1.06212(18) 0.0177(6) Uani 1 1 d . . .
O11 O 0.4732(3) -0.1145(3) 0.8908(2) 0.0251(7) Uani 1 1 d . . .
O12 O 0.1194(3) -0.6638(3) 0.9098(2) 0.0256(7) Uani 1 1 d . . .
O13 O 0.3984(3) -0.2682(3) 0.7666(2) 0.0253(7) Uani 1 1 d . . .
C14 C -0.0190(5) -0.8522(5) 0.8167(3) 0.0298(10) Uani 1 1 d U . .
H14A H -0.1133 -0.8253 0.8295 0.036 Uiso 1 1 calc R . .
N1 N 0.0607(4) -0.9323(4) 0.8713(2) 0.0243(8) Uani 1 1 d U . .
N2 N 0.0543(4) -0.8163(4) 0.7420(2) 0.0252(8) Uani 1 1 d U . .
N3 N 0.1844(6) -0.9440(7) 0.8245(4) 0.0703(17) Uani 1 1 d U . .
N4 N -0.0899(6) 0.1888(6) 0.2805(4) 0.0587(13) Uani 1 1 d U . .
N5 N 0.4884(4) -0.2974(4) 0.4516(2) 0.0277(8) Uani 1 1 d U . .
N6 N 0.0698(4) -0.3972(4) 0.5806(3) 0.0332(9) Uani 1 1 d U . .
N7 N 0.1179(4) 0.1283(4) 0.2434(3) 0.0340(9) Uani 1 1 d U . .
N8 N 0.1021(4) -0.4792(4) 0.6552(2) 0.0251(8) Uani 1 1 d U . .
N9 N 0.4375(5) -0.2125(5) 0.5056(3) 0.0485(11) Uani 1 1 d U . .
N10 N 0.4681(4) -0.1028(4) 0.3812(3) 0.0299(9) Uani 1 1 d U . .
N11 N 0.2985(4) -0.4566(4) 0.5750(2) 0.0278(8) Uani 1 1 d U . .
N12 N -0.0555(4) 0.2741(4) 0.2062(3) 0.0373(10) Uani 1 1 d U . .
C13 C 0.4233(5) -0.0933(4) 0.4645(3) 0.0271(10) Uani 1 1 d U . .
H13A H 0.3898 -0.0194 0.4880 0.033 Uiso 1 1 calc R . .
C12 C 0.0062(6) -0.7306(4) 0.6630(3) 0.0323(11) Uani 1 1 d . . .
H12A H -0.0470 -0.7744 0.6355 0.039 Uiso 1 1 calc R . .
H12B H 0.0854 -0.7108 0.6218 0.039 Uiso 1 1 calc R . .
C11 C 0.3423(5) 0.0987(5) 0.3000(4) 0.0367(12) Uani 1 1 d . . .
H11A H 0.2907 0.1086 0.3565 0.044 Uiso 1 1 calc R . .
H11B H 0.3590 0.1827 0.2696 0.044 Uiso 1 1 calc R . .
C10 C 0.2389(5) -0.5146(5) 0.6513(3) 0.0274(10) Uani 1 1 d . . .
H10A H 0.2855 -0.5705 0.6945 0.033 Uiso 1 1 calc R . .
C9 C 0.5074(5) -0.2248(4) 0.3749(3) 0.0278(10) Uani 1 1 d . . .
H9A H 0.5435 -0.2549 0.3233 0.033 Uiso 1 1 calc R . .
C8 C 0.2582(5) 0.0485(5) 0.2492(4) 0.0407(13) Uani 1 1 d . . .
H8A H 0.3056 0.0465 0.1907 0.049 Uiso 1 1 calc R . .
H8B H 0.2486 -0.0386 0.2766 0.049 Uiso 1 1 calc R . .
C7 C -0.0814(5) -0.6078(5) 0.6836(3) 0.0277(10) Uani 1 1 d . . .
H7A H -0.1179 -0.5592 0.6308 0.033 Uiso 1 1 calc R . .
H7B H -0.1591 -0.6286 0.7260 0.033 Uiso 1 1 calc R . .
C6 C 0.4792(5) 0.0129(5) 0.3140(4) 0.0441(14) Uani 1 1 d . . .
H6A H 0.5211 -0.0131 0.2591 0.053 Uiso 1 1 calc R . .
H6B H 0.5400 0.0615 0.3309 0.053 Uiso 1 1 calc R . .
C5 C 0.0773(5) 0.2314(5) 0.1859(3) 0.0369(12) Uani 1 1 d . . .
H5A H 0.1334 0.2681 0.1385 0.044 Uiso 1 1 calc R . .
C4 C -0.0064(5) -0.5243(5) 0.7194(3) 0.0289(10) Uani 1 1 d . . .
H4A H -0.0714 -0.4515 0.7360 0.035 Uiso 1 1 calc R . .
H4B H 0.0330 -0.5728 0.7712 0.035 Uiso 1 1 calc R . .
C3 C 0.0118(5) 0.1017(5) 0.3041(3) 0.0342(11) Uani 1 1 d U . .
H3A H 0.0119 0.0355 0.3521 0.041 Uiso 1 1 calc R . .
C2 C 0.1915(5) -0.3879(5) 0.5355(3) 0.0312(11) Uani 1 1 d . . .
H2A H 0.2020 -0.3375 0.4803 0.037 Uiso 1 1 calc R . .
C1 C 0.1828(5) -0.8726(5) 0.7432(3) 0.0392(12) Uani 1 1 d U . .
H1A H 0.2557 -0.8655 0.6988 0.047 Uiso 1 1 calc R . .

loop_
_atom_site_aniso_label
_atom_site_aniso_U_11
_atom_site_aniso_U_22
_atom_site_aniso_U_33
_atom_site_aniso_U_23
_atom_site_aniso_U_13
_atom_site_aniso_U_12
Zn1 0.0222(4) 0.0245(4) 0.0194(4) 0.0012(3) -0.0031(3) -0.0066(3)
Zn2 0.0231(4) 0.0187(4) 0.0175(4) 0.0023(3) -0.0009(3) -0.0002(3)
V1 0.0150(4) 0.0160(4) 0.0199(4) -0.0009(3) -0.0048(3) -0.0051(3)
V2 0.0178(4) 0.0173(4) 0.0169(4) -0.0048(3) -0.0014(3) -0.0020(3)
V3 0.0150(4) 0.0137(4) 0.0132(4) 0.0017(3) -0.0040(3) -0.0028(3)
V4 0.0176(4) 0.0105(4) 0.0169(4) 0.0012(3) -0.0047(3) -0.0019(3)
V5 0.0109(4) 0.0127(4) 0.0142(4) -0.0005(3) -0.0012(3) -0.0011(3)
O1W 0.0220(16) 0.0235(16) 0.0384(18) -0.0003(14) -0.0077(13) -0.0039(13)
O1 0.0231(15) 0.0211(15) 0.0120(13) 0.0012(11) -0.0021(11) -0.0036(12)
O2W 0.0192(15) 0.0145(14) 0.0203(14) -0.0005(11) -0.0037(11) -0.0066(11)
O2 0.0124(14) 0.0175(15) 0.0150(13) -0.0029(12) -0.0025(11) -0.0031(11)
O3 0.0144(13) 0.0120(13) 0.0159(13) 0.0016(11) -0.0041(10) -0.0003(11)
O3W 0.0345(19) 0.051(2) 0.0189(15) -0.0011(15) -0.0070(13) -0.0202(16)
O4 0.0148(14) 0.0161(14) 0.0153(13) 0.0024(11) -0.0024(10) -0.0043(11)
O4W 0.033(2) 0.060(3) 0.077(3) 0.019(2) -0.016(2) -0.018(2)
O5 0.0153(14) 0.0174(14) 0.0197(14) -0.0050(12) -0.0011(11) 0.0000(11)
O5W 0.078(3) 0.062(3) 0.064(3) -0.019(3) -0.003(2) 0.011(3)
O6 0.0175(14) 0.0162(14) 0.0181(14) 0.0038(11) -0.0053(11) -0.0040(11)
O6W 0.0248(16) 0.0196(15) 0.0358(17) -0.0025(13) 0.0032(13) 0.0001(13)
O7 0.0157(14) 0.0200(15) 0.0208(14) -0.0017(12) -0.0017(11) -0.0038(11)
O8 0.0268(17) 0.0297(17) 0.0265(16) -0.0146(14) -0.0019(13) -0.0016(13)
O9 0.0221(15) 0.0195(15) 0.0221(15) -0.0050(12) -0.0041(12) -0.0045(12)
O10 0.0203(14) 0.0100(13) 0.0209(14) -0.0014(11) -0.0029(11) 0.0006(11)
O11 0.0302(17) 0.0142(15) 0.0279(16) 0.0058(13) -0.0078(13) -0.0030(13)
O12 0.0191(15) 0.0287(17) 0.0322(17) -0.0021(14) -0.0075(12) -0.0119(13)
O13 0.0271(16) 0.0233(17) 0.0234(16) 0.0081(13) -0.0105(12) -0.0059(13)
C14 0.020(2) 0.037(3) 0.023(2) 0.006(2) -0.0013(17) 0.0043(19)
N1 0.0237(18) 0.0260(19) 0.0196(17) -0.0019(15) 0.0005(14) -0.0005(15)
N2 0.0283(19) 0.0265(19) 0.0193(17) -0.0001(15) -0.0053(14) -0.0028(16)
N3 0.045(3) 0.094(4) 0.045(3) 0.016(3) 0.009(2) 0.010(3)
N4 0.044(3) 0.060(3) 0.064(3) 0.003(3) -0.007(2) -0.005(2)
N5 0.0289(19) 0.0261(19) 0.0267(19) -0.0009(15) -0.0053(15) -0.0039(16)
N6 0.027(2) 0.037(2) 0.032(2) 0.0073(18) -0.0090(16) -0.0075(17)
N7 0.025(2) 0.030(2) 0.043(2) -0.0056(18) -0.0071(17) 0.0058(17)
N8 0.0231(18) 0.0279(19) 0.0238(18) -0.0004(15) -0.0063(14) -0.0051(15)
N9 0.050(3) 0.046(2) 0.047(3) -0.004(2) -0.002(2) -0.009(2)
N10 0.026(2) 0.028(2) 0.034(2) 0.0035(17) -0.0103(16) -0.0042(16)
N11 0.0258(19) 0.0322(19) 0.0238(18) -0.0004(16) -0.0031(14) -0.0058(16)
N12 0.033(2) 0.034(2) 0.040(2) -0.0011(18) -0.0097(17) 0.0034(18)
C13 0.036(3) 0.014(2) 0.028(2) -0.0038(18) 0.0017(19) -0.0019(18)
C12 0.055(3) 0.026(2) 0.016(2) 0.0024(18) -0.011(2) -0.008(2)
C11 0.033(3) 0.029(3) 0.044(3) 0.007(2) -0.008(2) -0.004(2)
C10 0.025(2) 0.031(2) 0.025(2) -0.0001(19) -0.0029(17) -0.0063(19)
C9 0.026(2) 0.029(2) 0.028(2) 0.001(2) -0.0092(18) -0.0052(19)
C8 0.030(3) 0.038(3) 0.053(3) -0.014(3) -0.012(2) 0.008(2)
C7 0.024(2) 0.031(2) 0.024(2) 0.0079(19) -0.0057(17) -0.0062(19)
C6 0.030(3) 0.038(3) 0.053(3) 0.020(3) -0.004(2) -0.008(2)
C5 0.037(3) 0.033(3) 0.035(3) 0.001(2) 0.000(2) -0.002(2)
C4 0.029(2) 0.031(3) 0.026(2) -0.002(2) 0.0000(18) -0.008(2)
C3 0.022(2) 0.031(3) 0.039(3) 0.015(2) -0.0027(19) 0.0009(19)
C2 0.025(2) 0.040(3) 0.024(2) 0.010(2) -0.0050(18) -0.009(2)
C1 0.0356(14) 0.0416(15) 0.0358(14) -0.0021(10) -0.0015(9) -0.0024(10)

loop_
_atom_type_symbol
_atom_type_description
_atom_type_scat_dispersion_real
_atom_type_scat_dispersion_imag
_atom_type_scat_source
C C 0.0033 0.0016 'International Tables Vol C Tables 4.2.6.8 and 6.1.1.4'
H H 0.0000 0.0000 'International Tables Vol C Tables 4.2.6.8 and 6.1.1.4'
N N 0.0061 0.0033 'International Tables Vol C Tables 4.2.6.8 and 6.1.1.4'
O O 0.0106 0.0060 'International Tables Vol C Tables 4.2.6.8 and 6.1.1.4'
V V 0.3005 0.5294 'International Tables Vol C Tables 4.2.6.8 and 6.1.1.4'
Zn Zn 0.2839 1.4301 'International Tables Vol C Tables 4.2.6.8 and 6.1.1.4'

loop_
_geom_angle_atom_site_label_1
_geom_angle_atom_site_label_2
_geom_angle_atom_site_label_3
_geom_angle
_geom_angle_site_symmetry_1
_geom_angle_site_symmetry_3
O3W Zn1 O3W 180.00(16) . 2_646
O3W Zn1 N5 92.08(14) . .
O3W Zn1 N5 87.92(14) 2_646 .
O3W Zn1 N5 87.92(14) . 2_646
O3W Zn1 N5 92.08(14) 2_646 2_646
N5 Zn1 N5 180.0 . 2_646
O3W Zn1 N11 92.30(14) . 2_646
O3W Zn1 N11 87.70(14) 2_646 2_646
N5 Zn1 N11 92.00(14) . 2_646
N5 Zn1 N11 88.00(14) 2_646 2_646
O3W Zn1 N11 87.70(14) . .
O3W Zn1 N11 92.30(14) 2_646 .
N5 Zn1 N11 88.00(14) . .
N5 Zn1 N11 92.00(14) 2_646 .
N11 Zn1 N11 180.00(18) 2_646 .
N1 Zn2 N1 180.000(1) . 2_537
N1 Zn2 O6W 91.43(13) . 2_537
N1 Zn2 O6W 88.57(13) 2_537 2_537
N1 Zn2 O6W 88.57(13) . .
N1 Zn2 O6W 91.43(13) 2_537 .
O6W Zn2 O6W 180.0 2_537 .
N1 Zn2 O1W 89.94(14) . 2_537
N1 Zn2 O1W 90.06(14) 2_537 2_537
O6W Zn2 O1W 89.13(12) 2_537 2_537
O6W Zn2 O1W 90.87(12) . 2_537
N1 Zn2 O1W 90.06(14) . .
N1 Zn2 O1W 89.94(14) 2_537 .
O6W Zn2 O1W 90.87(12) 2_537 .
O6W Zn2 O1W 89.13(12) . .
O1W Zn2 O1W 180.000(1) 2_537 .
O12 V1 O2W 103.07(15) . 2_647
O12 V1 O9 104.63(15) . 2_647
O2W V1 O9 94.40(13) 2_647 2_647
O12 V1 O6 99.69(14) . .
O2W V1 O6 155.57(12) 2_647 .
O9 V1 O6 88.31(13) 2_647 .
O12 V1 O7 99.36(14) . .
O2W V1 O7 86.06(13) 2_647 .
O9 V1 O7 155.22(13) 2_647 .
O6 V1 O7 81.58(12) . .
O12 V1 O2 172.76(14) . .
O2W V1 O2 80.26(11) 2_647 .
O9 V1 O2 81.34(11) 2_647 .
O6 V1 O2 76.16(11) . .
O7 V1 O2 74.31(11) . .
O12 V1 V2 137.79(12) . 2_647
O2W V1 V2 84.61(9) 2_647 2_647
O9 V1 V2 33.19(9) 2_647 2_647
O6 V1 V2 84.49(8) . 2_647
O7 V1 V2 122.71(8) . 2_647
O2 V1 V2 48.40(7) . 2_647
O12 V1 V5 130.48(12) . .
O2W V1 V5 80.79(9) 2_647 .
O9 V1 V5 124.49(10) 2_647 .
O6 V1 V5 77.74(9) . .
O7 V1 V5 31.13(8) . .
O2 V1 V5 43.21(7) . .
V2 V1 V5 91.60(3) 2_647 .
O12 V1 V4 136.63(12) . 2_647
O2W V1 V4 33.59(9) 2_647 2_647
O9 V1 V4 83.87(10) 2_647 2_647
O6 V1 V4 123.29(8) . 2_647
O7 V1 V4 82.95(8) . 2_647
O2 V1 V4 47.14(7) . 2_647
V2 V1 V4 60.08(3) 2_647 2_647
V5 V1 V4 62.13(3) . 2_647
O8 V2 O9 104.82(15) . .
O8 V2 O10 102.47(15) . .
O9 V2 O10 94.36(13) . .
O8 V2 O1 100.02(15) . .
O9 V2 O1 88.89(13) . .
O10 V2 O1 155.61(12) . .
O8 V2 O5 98.52(14) . .
O9 V2 O5 156.19(12) . .
O10 V2 O5 84.98(13) . .
O1 V2 O5 82.46(12) . .
O8 V2 O2 173.01(14) . 2_647
O9 V2 O2 81.44(11) . 2_647
O10 V2 O2 79.86(11) . 2_647
O1 V2 O2 76.73(11) . 2_647
O5 V2 O2 75.01(11) . 2_647
O8 V2 V1 138.07(12) . 2_647
O9 V2 V1 33.31(9) . 2_647
O10 V2 V1 84.35(9) . 2_647
O1 V2 V1 85.24(9) . 2_647
O5 V2 V1 123.37(8) . 2_647
O2 V2 V1 48.38(7) 2_647 2_647
O8 V2 V4 135.18(12) . .
O9 V2 V4 84.61(9) . .
O10 V2 V4 32.72(9) . .
O1 V2 V4 124.22(9) . .
O5 V2 V4 82.08(8) . .
O2 V2 V4 47.50(7) 2_647 .
V1 V2 V4 60.79(2) 2_647 .
O8 V2 V5 129.16(12) . .
O9 V2 V5 125.80(9) . .
O10 V2 V5 80.01(9) . .
O1 V2 V5 78.52(9) . .
O5 V2 V5 30.64(8) . .
O2 V2 V5 44.39(7) 2_647 .
V1 V2 V5 92.74(3) 2_647 .
V4 V2 V5 62.04(3) . .
O13 V3 O1 104.16(15) . 2_647
O13 V3 O4 102.51(14) . .
O1 V3 O4 94.62(13) 2_647 .
O13 V3 O6 100.25(14) . .
O1 V3 O6 93.29(13) 2_647 .
O4 V3 O6 153.23(12) . .
O13 V3 O3 100.21(15) . .
O1 V3 O3 155.42(12) 2_647 .
O4 V3 O3 76.85(12) . .
O6 V3 O3 85.44(12) . .
O13 V3 O2 174.50(14) . .
O1 V3 O2 81.16(12) 2_647 .
O4 V3 O2 78.22(11) . .
O6 V3 O2 77.80(11) . .
O3 V3 O2 74.57(11) . .
O13 V3 V4 90.96(12) . .
O1 V3 V4 134.87(10) 2_647 .
O4 V3 V4 40.28(8) . .
O6 V3 V4 125.98(9) . .
O3 V3 V4 40.54(8) . .
O2 V3 V4 86.13(8) . .
O11 V4 O10 102.37(15) . .
O11 V4 O2W 102.51(15) . .
O10 V4 O2W 93.41(13) . .
O11 V4 O3 100.92(14) . .
O10 V4 O3 90.41(12) . .
O2W V4 O3 154.85(12) . .
O11 V4 O4 101.26(15) . .
O10 V4 O4 155.08(12) . .
O2W V4 O4 89.09(12) . .
O3 V4 O4 77.43(12) . .
O11 V4 O2 176.41(14) . 2_647
O10 V4 O2 80.40(11) . 2_647
O2W V4 O2 79.48(11) . 2_647
O3 V4 O2 76.67(11) . 2_647
O4 V4 O2 75.69(11) . 2_647
O11 V4 V3 90.55(12) . .
O10 V4 V3 132.79(10) . .
O2W V4 V3 128.13(9) . .
O3 V4 V3 42.39(8) . .
O4 V4 V3 39.04(8) . .
O2 V4 V3 85.88(8) 2_647 .
O11 V4 V2 135.02(12) . .
O10 V4 V2 32.83(9) . .
O2W V4 V2 82.82(9) . .
O3 V4 V2 87.08(8) . .
O4 V4 V2 123.61(8) . .
O2 V4 V2 47.93(7) 2_647 .
V3 V4 V2 121.37(3) . .
O11 V4 V1 134.71(12) . 2_647
O10 V4 V1 82.91(9) . 2_647
O2W V4 V1 32.39(9) . 2_647
O3 V4 V1 124.18(9) . 2_647
O4 V4 V1 86.10(8) . 2_647
O2 V4 V1 47.54(7) 2_647 2_647
V3 V4 V1 118.86(3) . 2_647
V2 V4 V1 59.13(3) . 2_647
O7 V5 O5 107.34(14) . .
O7 V5 O3 98.28(13) . .
O5 V5 O3 96.23(14) . .
O7 V5 O4 97.01(14) . 2_647
O5 V5 O4 96.75(13) . 2_647
O3 V5 O4 155.98(12) . 2_647
O7 V5 O2 87.93(13) . .
O5 V5 O2 164.72(12) . .
O3 V5 O2 80.94(11) . .
O4 V5 O2 81.22(11) 2_647 .
O7 V5 O2 166.92(12) . 2_647
O5 V5 O2 85.72(12) . 2_647
O3 V5 O2 80.58(11) . 2_647
O4 V5 O2 80.34(11) 2_647 2_647
O2 V5 O2 79.01(11) . 2_647
O7 V5 V1 39.25(10) . .
O5 V5 V1 146.55(10) . .
O3 V5 V1 92.00(9) . .
O4 V5 V1 88.22(9) 2_647 .
O2 V5 V1 48.72(8) . .
O2 V5 V1 127.67(7) 2_647 .
O7 V5 V2 145.10(10) . .
O5 V5 V2 37.77(10) . .
O3 V5 V2 87.66(9) . .
O4 V5 V2 90.32(9) 2_647 .
O2 V5 V2 126.95(8) . .
O2 V5 V2 47.98(7) 2_647 .
V1 V5 V2 175.62(3) . .
V3 O1 V2 115.10(14) 2_647 .
V1 O2W V4 114.02(14) 2_647 .
V5 O2 V5 100.99(11) . 2_647
V5 O2 V3 95.25(11) . .
V5 O2 V3 90.32(10) 2_647 .
V5 O2 V4 93.07(10) . 2_647
V5 O2 V4 91.32(10) 2_647 2_647
V3 O2 V4 171.06(13) . 2_647
V5 O2 V2 171.13(13) . 2_647
V5 O2 V2 87.63(9) 2_647 2_647
V3 O2 V2 86.72(9) . 2_647
V4 O2 V2 84.57(10) 2_647 2_647
V5 O2 V1 88.07(10) . .
V5 O2 V1 170.51(14) 2_647 .
V3 O2 V1 91.67(10) . .
V4 O2 V1 85.32(9) 2_647 .
V2 O2 V1 83.23(9) 2_647 .
V5 O3 V4 109.00(13) . .
V5 O3 V3 107.62(13) . .
V4 O3 V3 97.07(12) . .
V3 O4 V5 107.80(13) . 2_647
V3 O4 V4 100.68(13) . .
V5 O4 V4 107.94(13) 2_647 .
V5 O5 V2 111.59(14) . .
V3 O6 V1 112.81(13) . .
V5 O7 V1 109.61(14) . .
V2 O9 V1 113.50(15) . 2_647
V4 O10 V2 114.45(14) . .
N1 C14 N2 110.2(4) . .
C14 N1 N3 103.4(4) . .
C14 N1 Zn2 125.2(3) . .
N3 N1 Zn2 131.1(3) . .
C1 N2 C14 110.6(4) . .
C1 N2 C12 121.3(4) . .
C14 N2 C12 128.0(4) . .
C1 N3 N1 112.3(5) . .
C3 N4 N12 113.6(5) . .
C9 N5 N9 103.6(4) . .
C9 N5 Zn1 135.8(3) . .
N9 N5 Zn1 120.2(3) . .
C2 N6 N8 102.9(4) . .
C5 N7 C3 110.0(4) . .
C5 N7 C8 129.4(5) . .
C3 N7 C8 120.5(4) . .
C10 N8 N6 109.6(4) . .
C10 N8 C4 130.1(4) . .
N6 N8 C4 120.0(4) . .
C13 N9 N5 112.8(4) . .
C9 N10 C13 109.3(4) . .
C9 N10 C6 129.6(5) . .
C13 N10 C6 120.8(4) . .
C10 N11 C2 103.4(4) . .
C10 N11 Zn1 132.6(3) . .
C2 N11 Zn1 120.6(3) . .
C5 N12 N4 102.7(4) . .
N9 C13 N10 104.0(4) . .
N2 C12 C7 112.1(4) . .
C8 C11 C6 113.0(5) . .
N8 C10 N11 109.2(4) . .
N5 C9 N10 110.3(4) . .
N7 C8 C11 112.1(4) . .
C4 C7 C12 114.5(4) . .
N10 C6 C11 113.6(4) . .
N7 C5 N12 109.6(5) . .
N8 C4 C7 111.1(4) . .
N4 C3 N7 104.1(4) . .
N6 C2 N11 114.8(4) . .
N2 C1 N3 103.4(4) . .

loop_
_geom_bond_atom_site_label_1
_geom_bond_atom_site_label_2
_geom_bond_distance
_geom_bond_site_symmetry_2
Zn1 O3W 2.096(3) .
Zn1 O3W 2.096(3) 2_646
Zn1 N5 2.157(4) .
Zn1 N5 2.157(4) 2_646
Zn1 N11 2.183(4) 2_646
Zn1 N11 2.183(4) .
Zn2 N1 2.049(3) .
Zn2 N1 2.049(3) 2_537
Zn2 O6W 2.144(3) 2_537
Zn2 O6W 2.144(3) .
Zn2 O1W 2.209(3) 2_537
Zn2 O1W 2.209(3) .
V1 O12 1.608(3) .
V1 O2W 1.819(3) 2_647
V1 O9 1.826(3) 2_647
V1 O6 1.975(3) .
V1 O7 2.051(3) .
V1 O2 2.296(3) .
V1 V2 3.0496(16) 2_647
V1 V5 3.0529(12) .
V1 V4 3.1014(13) 2_647
V2 O8 1.602(3) .
V2 O9 1.820(3) .
V2 O10 1.834(3) .
V2 O1 1.934(3) .
V2 O5 2.035(3) .
V2 O2 2.296(3) 2_647
V2 V1 3.0496(16) 2_647
V2 V4 3.0796(13) .
V2 V5 3.0888(11) .
V3 O13 1.600(3) .
V3 O1 1.767(3) 2_647
V3 O4 1.934(3) .
V3 O6 1.943(3) .
V3 O3 2.050(3) .
V3 O2 2.253(3) .
V3 V4 3.0177(11) .
V4 O11 1.600(3) .
V4 O10 1.829(3) .
V4 O2W 1.878(3) .
V4 O3 1.977(3) .
V4 O4 1.985(3) .
V4 O2 2.281(3) 2_647
V4 V1 3.1014(13) 2_647
V5 O7 1.676(3) .
V5 O5 1.693(3) .
V5 O3 1.928(3) .
V5 O4 1.942(3) 2_647
V5 O2 2.091(3) .
V5 O2 2.163(3) 2_647
O1 V3 1.767(3) 2_647
O2W V1 1.819(3) 2_647
O2 V5 2.163(3) 2_647
O2 V4 2.281(3) 2_647
O2 V2 2.296(3) 2_647
O4 V5 1.942(3) 2_647
O9 V1 1.826(3) 2_647
C14 N1 1.326(6) .
C14 N2 1.314(6) .
N1 N3 1.332(6) .
N2 C1 1.306(6) .
N2 C12 1.476(5) .
N3 C1 1.355(7) .
N4 C3 1.287(7) .
N4 N12 1.377(7) .
N5 C9 1.309(6) .
N5 N9 1.351(6) .
N6 C2 1.318(6) .
N6 N8 1.361(5) .
N7 C5 1.325(6) .
N7 C3 1.344(6) .
N7 C8 1.498(6) .
N8 C10 1.336(6) .
N8 C4 1.448(6) .
N9 C13 1.311(7) .
N10 C9 1.322(6) .
N10 C13 1.335(6) .
N10 C6 1.477(6) .
N11 C10 1.345(6) .
N11 C2 1.335(6) .
N12 C5 1.325(7) .
C12 C7 1.506(7) .
C11 C8 1.479(7) .
C11 C6 1.512(7) .
C7 C4 1.511(7) .
